data_9010855
loop_
_publ_author_name
'Heuer, M.'
'Huber, A. L.'
'Bromiley, G. D.'
'Fehr, K. T.'
'Bente, K.'

_publ_section_title
;Characterization of synthetic hedenbergite (CaFeSi2O6)-petedunnite
 (CaZnSi2O6) solid solution series by X-ray single crystal diffraction Sample:
 hd10hk1a
;
_journal_name_full 'Physics and Chemistry of Minerals'
_journal_page_first 552
_journal_page_last 563
_journal_paper_doi 10.1007/s00269-005-0025-2
_journal_volume 32
_journal_year 2005
_chemical_formula_sum 'Ca Fe O6 Si2'
_chemical_name_mineral Hedenbergite
_space_group_IT_number 15
_symmetry_space_group_name_Hall '-C 2yc'
_symmetry_space_group_name_H-M 'C 1 2/c 1'
_cell_angle_alpha 90
_cell_angle_beta 104.794
_cell_angle_gamma 90
_cell_length_a 9.8672
_cell_length_b 9.0469
_cell_length_c 5.2584
_cell_formula_units_Z 4
_cell_volume 453.844
_database_code_amcsd 0008998
_exptl_crystal_density_diffrn 3.631
_cod_original_formula_sum 'Ca Fe Si2 O6'
_cod_database_code 9010855

loop_
_space_group_symop_operation_xyz
x,y,z
1/2+x,1/2+y,z
x,-y,1/2+z
1/2+x,1/2-y,1/2+z
-x,y,1/2-z
1/2-x,1/2+y,1/2-z
-x,-y,-z
1/2-x,1/2-y,-z

loop_
_atom_site_aniso_label
_atom_site_aniso_U_11
_atom_site_aniso_U_22
_atom_site_aniso_U_33
_atom_site_aniso_U_12
_atom_site_aniso_U_13
_atom_site_aniso_U_23
CaM2 0.01223 0.01026 0.00927 0.00000 0.00011 0.00000
FeM1 0.00847 0.00832 0.00774 0.00000 0.00122 0.00000
Si 0.00685 0.00779 0.00650 -0.00032 0.00137 -0.00033
O1 0.00705 0.01168 0.00877 0.00003 0.00115 0.00003
O2 0.01347 0.00860 0.01159 -0.00281 0.00259 -0.00104
O3 0.00967 0.01276 0.00794 -0.00055 0.00247 -0.00260

loop_
_atom_site_label
_atom_site_fract_x
_atom_site_fract_y
_atom_site_fract_z
CaM2 0.00000 0.30034 0.25000
FeM1 0.00000 0.90742 0.25000
Si 0.28782 0.09250 0.23271
O1 0.11941 0.09020 0.15227
O2 0.36288 0.24625 0.32396
O3 0.35027 0.01981 0.99298

loop_
_cod_related_entry_id
_cod_related_entry_database
_cod_related_entry_code
1 AMCSD 0008998
